data_7247296
loop_
_publ_author_name
'Cioc, R&#x103;zvan C'
'Harsevoort, Eva'
'Lutz, Martin'
'Bruijnincx, Pieter C. A.'

_publ_section_title
;
 Efficient synthesis of fully renewable, furfural-derived building blocks
 <i>via</i> formal Diels-Alder cycloaddition of atypical addends.
;
_journal_issue 23
_journal_name_full 'Green chemistry : an international journal and green chemistry resource : GC'
_journal_page_first 9689
_journal_page_last 9694
_journal_paper_doi 10.1039/d3gc02357e
_journal_volume 25
_journal_year 2023
_chemical_formula_moiety 'C8 H10 O3'
_chemical_formula_sum 'C8 H10 O3'
_chemical_formula_weight 154.16
_space_group_crystal_system monoclinic
_space_group_IT_number 14
_space_group_name_Hall '-P 2ybc'
_space_group_name_H-M_alt 'P 1 21/c 1'
_atom_sites_solution_hydrogens difmap
_atom_sites_solution_primary dual
_atom_sites_solution_secondary difmap
_audit_creation_method SHELXL-2018/3
_audit_update_record
;
2021-12-06 deposited with the CCDC.	2023-08-30 downloaded from the CCDC.
;
_cell_angle_alpha 90
_cell_angle_beta 90.351(3)
_cell_angle_gamma 90
_cell_formula_units_Z 4
_cell_length_a 10.0582(5)
_cell_length_b 10.1124(6)
_cell_length_c 7.0300(3)
_cell_measurement_reflns_used 9824
_cell_measurement_temperature 150(2)
_cell_measurement_theta_max 27.52
_cell_measurement_theta_min 2.02
_cell_volume 715.03(6)
_computing_cell_refinement Peakref
_computing_data_collection Apex3
_computing_data_reduction 'Eval15, Sadabs'
_computing_structure_refinement 'SHELXL-2018/3 (Sheldrick, 2018)'
_computing_structure_solution SHELXT
_diffrn_ambient_temperature 150(2)
_diffrn_measured_fraction_theta_full 1.000
_diffrn_measured_fraction_theta_max 1.000
_diffrn_measurement_device_type 'Bruker Kappa ApexII'
_diffrn_measurement_method '\f and \w scans'
_diffrn_radiation_type MoK\a
_diffrn_radiation_wavelength 0.71073
_diffrn_reflns_av_R_equivalents 0.0272
_diffrn_reflns_av_unetI/netI 0.0152
_diffrn_reflns_Laue_measured_fraction_full 1.000
_diffrn_reflns_Laue_measured_fraction_max 1.000
_diffrn_reflns_limit_h_max 13
_diffrn_reflns_limit_h_min -13
_diffrn_reflns_limit_k_max 13
_diffrn_reflns_limit_k_min -13
_diffrn_reflns_limit_l_max 9
_diffrn_reflns_limit_l_min -9
_diffrn_reflns_number 13471
_diffrn_reflns_point_group_measured_fraction_full 1.000
_diffrn_reflns_point_group_measured_fraction_max 1.000
_diffrn_reflns_theta_full 25.242
_diffrn_reflns_theta_max 27.491
_diffrn_reflns_theta_min 2.025
_diffrn_source 'sealed tube'
_exptl_absorpt_coefficient_mu 0.110
_exptl_absorpt_correction_T_max 0.7456
_exptl_absorpt_correction_T_min 0.6764
_exptl_absorpt_correction_type multi-scan
_exptl_absorpt_process_details
;
 SADABS 2016/2: Krause, L., Herbst-Irmer, R., Sheldrick G.M. & Stalke D.,
 J. Appl. Cryst. 48 (2015) 3-10
;
_exptl_crystal_colour colourless
_exptl_crystal_density_diffrn 1.432
_exptl_crystal_description needle
_exptl_crystal_F_000 328
_exptl_crystal_size_max 0.41
_exptl_crystal_size_mid 0.12
_exptl_crystal_size_min 0.08
_refine_diff_density_max 0.305
_refine_diff_density_min -0.183
_refine_diff_density_rms 0.040
_refine_ls_extinction_method none
_refine_ls_goodness_of_fit_ref 1.064
_refine_ls_hydrogen_treatment mixed
_refine_ls_matrix_type full
_refine_ls_number_parameters 104
_refine_ls_number_reflns 1636
_refine_ls_number_restraints 0
_refine_ls_restrained_S_all 1.064
_refine_ls_R_factor_all 0.0427
_refine_ls_R_factor_gt 0.0351
_refine_ls_shift/su_max 0.000
_refine_ls_shift/su_mean 0.000
_refine_ls_structure_factor_coef Fsqd
_refine_ls_weighting_details 'w=1/[\s^2^(Fo^2^)+(0.0512P)^2^+0.1883P] where P=(Fo^2^+2Fc^2^)/3'
_refine_ls_weighting_scheme calc
_refine_ls_wR_factor_gt 0.0933
_refine_ls_wR_factor_ref 0.0981
_reflns_Friedel_coverage 0.000
_reflns_number_gt 1368
_reflns_number_total 1636
_reflns_threshold_expression 'I > 2\s(I)'
_cod_data_source_file d3gc02357e2.cif
_cod_data_source_block l1206a
_cod_depositor_comments 'Adding full bibliography for 7247295--7247296.cif.'
_cod_original_sg_symbol_H-M 'P 21/c'
_cod_database_code 7247296
_shelx_shelxl_version_number 2018/3
_shelx_space_group_comment
;
The symmetry employed for this shelxl refinement is uniquely defined
by the following loop, which should always be used as a source of
symmetry information in preference to the above space-group names.
They are only intended as comments.
;

loop_
_space_group_symop_operation_xyz
'x, y, z'
'-x, y+1/2, -z+1/2'
'-x, -y, -z'
'x, -y-1/2, z-1/2'

loop_
_atom_site_label
_atom_site_type_symbol
_atom_site_fract_x
_atom_site_fract_y
_atom_site_fract_z
_atom_site_U_iso_or_equiv
_atom_site_adp_type
_atom_site_occupancy
_atom_site_site_symmetry_order
_atom_site_calc_flag
_atom_site_refinement_flags_posn
_atom_site_refinement_flags_adp
_atom_site_refinement_flags_occupancy
_atom_site_disorder_assembly
_atom_site_disorder_group
O1 O 0.36277(8) 0.30443(8) 0.37441(12) 0.0279(2) Uani 1 1 d . . . . .
O2 O 0.29085(9) 0.40742(9) 0.65345(12) 0.0298(2) Uani 1 1 d . . . . .
H2 H 0.3147(18) 0.339(2) 0.723(2) 0.054(5) Uiso 1 1 d . . . . .
O3 O 0.14698(8) 0.43364(8) 0.18262(12) 0.0270(2) Uani 1 1 d . . . . .
C1 C 0.25279(11) 0.35869(11) 0.47620(15) 0.0226(3) Uani 1 1 d . . . . .
H1 H 0.179232 0.292737 0.488105 0.027 Uiso 1 1 calc R U . . .
C2 C 0.21051(11) 0.47463(11) 0.35771(15) 0.0218(3) Uani 1 1 d . . . . .
C3 C 0.12310(13) 0.58616(12) 0.42139(19) 0.0306(3) Uani 1 1 d . . . . .
H3 H 0.102484 0.610638 0.548295 0.037 Uiso 1 1 calc R U . . .
C4 C 0.08085(13) 0.64316(13) 0.2624(2) 0.0363(3) Uani 1 1 d . . . . .
H4 H 0.023624 0.717568 0.251884 0.044 Uiso 1 1 calc R U . . .
C5 C 0.14222(13) 0.56573(13) 0.10111(19) 0.0319(3) Uani 1 1 d . . . . .
H5 H 0.094050 0.572532 -0.023366 0.038 Uiso 1 1 calc R U . . .
C6 C 0.29313(12) 0.59784(13) 0.09321(18) 0.0308(3) Uani 1 1 d . . . . .
H6A H 0.335275 0.558277 -0.020251 0.037 Uiso 1 1 calc R U . . .
H6B H 0.309416 0.694393 0.094038 0.037 Uiso 1 1 calc R U . . .
C7 C 0.34288(11) 0.53201(12) 0.27855(16) 0.0242(3) Uani 1 1 d . . . . .
H7 H 0.383727 0.597716 0.367711 0.029 Uiso 1 1 calc R U . . .
C8 C 0.42728(12) 0.40716(13) 0.26147(18) 0.0285(3) Uani 1 1 d . . . . .
H8A H 0.433085 0.379331 0.126760 0.034 Uiso 1 1 calc R U . . .
H8B H 0.518373 0.423783 0.309968 0.034 Uiso 1 1 calc R U . . .

loop_
_atom_site_aniso_label
_atom_site_aniso_U_11
_atom_site_aniso_U_22
_atom_site_aniso_U_33
_atom_site_aniso_U_23
_atom_site_aniso_U_13
_atom_site_aniso_U_12
O1 0.0312(5) 0.0274(5) 0.0253(4) -0.0002(3) 0.0023(3) 0.0027(3)
O2 0.0460(6) 0.0256(4) 0.0178(4) 0.0001(3) -0.0016(4) -0.0036(4)
O3 0.0279(4) 0.0289(4) 0.0242(4) 0.0033(3) -0.0062(3) -0.0074(3)
C1 0.0270(6) 0.0217(5) 0.0192(5) -0.0019(4) 0.0017(4) -0.0033(4)
C2 0.0241(6) 0.0221(5) 0.0193(5) -0.0006(4) 0.0005(4) -0.0055(4)
C3 0.0316(6) 0.0227(6) 0.0375(7) 0.0029(5) 0.0112(5) -0.0019(5)
C4 0.0283(7) 0.0284(7) 0.0521(9) 0.0131(6) 0.0056(6) -0.0003(5)
C5 0.0277(6) 0.0359(7) 0.0322(7) 0.0139(5) -0.0063(5) -0.0076(5)
C6 0.0281(6) 0.0378(7) 0.0264(6) 0.0085(5) 0.0005(5) -0.0079(5)
C7 0.0230(6) 0.0285(6) 0.0211(5) 0.0010(4) 0.0002(4) -0.0073(4)
C8 0.0243(6) 0.0353(7) 0.0260(6) -0.0013(5) 0.0018(5) -0.0038(5)

loop_
_atom_type_symbol
_atom_type_description
_atom_type_scat_dispersion_real
_atom_type_scat_dispersion_imag
_atom_type_scat_source
C C 0.0033 0.0016 'International Tables Vol C Tables 4.2.6.8 and 6.1.1.4'
H H 0.0000 0.0000 'International Tables Vol C Tables 4.2.6.8 and 6.1.1.4'
O O 0.0106 0.0060 'International Tables Vol C Tables 4.2.6.8 and 6.1.1.4'

loop_
_diffrn_orient_matrix_type
_diffrn_orient_matrix_UB_11
_diffrn_orient_matrix_UB_12
_diffrn_orient_matrix_UB_13
_diffrn_orient_matrix_UB_21
_diffrn_orient_matrix_UB_22
_diffrn_orient_matrix_UB_23
_diffrn_orient_matrix_UB_31
_diffrn_orient_matrix_UB_32
_diffrn_orient_matrix_UB_33
'Nonius RMAT' 0.0587666 -0.0769252 -0.0298957 0.0515179 0.0562806 -0.0903898 0.0614831 0.0263677 0.1057151

loop_
_geom_angle_atom_site_label_1
_geom_angle_atom_site_label_2
_geom_angle_atom_site_label_3
_geom_angle
_geom_angle_site_symmetry_1
_geom_angle_site_symmetry_3
_geom_angle_publ_flag
C1 O1 C8 110.26(9) . . ?
C1 O2 H2 107.0(12) . . ?
C2 O3 C5 94.91(9) . . ?
O2 C1 O1 111.99(9) . . ?
O2 C1 C2 107.24(9) . . ?
O1 C1 C2 103.87(9) . . ?
O2 C1 H1 111.2 . . ?
O1 C1 H1 111.2 . . ?
C2 C1 H1 111.2 . . ?
O3 C2 C1 111.83(9) . . ?
O3 C2 C3 102.30(9) . . ?
C1 C2 C3 125.96(10) . . ?
O3 C2 C7 100.20(8) . . ?
C1 C2 C7 104.46(9) . . ?
C3 C2 C7 109.28(9) . . ?
C4 C3 C2 105.12(11) . . ?
C4 C3 H3 127.4 . . ?
C2 C3 H3 127.4 . . ?
C3 C4 C5 106.07(11) . . ?
C3 C4 H4 127.0 . . ?
C5 C4 H4 127.0 . . ?
O3 C5 C4 101.10(10) . . ?
O3 C5 C6 100.15(10) . . ?
C4 C5 C6 108.77(11) . . ?
O3 C5 H5 115.0 . . ?
C4 C5 H5 115.0 . . ?
C6 C5 H5 115.0 . . ?
C7 C6 C5 101.03(9) . . ?
C7 C6 H6A 111.6 . . ?
C5 C6 H6A 111.6 . . ?
C7 C6 H6B 111.6 . . ?
C5 C6 H6B 111.6 . . ?
H6A C6 H6B 109.4 . . ?
C8 C7 C6 117.89(10) . . ?
C8 C7 C2 101.36(9) . . ?
C6 C7 C2 100.88(9) . . ?
C8 C7 H7 111.9 . . ?
C6 C7 H7 111.9 . . ?
C2 C7 H7 111.9 . . ?
O1 C8 C7 107.22(9) . . ?
O1 C8 H8A 110.3 . . ?
C7 C8 H8A 110.3 . . ?
O1 C8 H8B 110.3 . . ?
C7 C8 H8B 110.3 . . ?
H8A C8 H8B 108.5 . . ?

loop_
_geom_bond_atom_site_label_1
_geom_bond_atom_site_label_2
_geom_bond_distance
_geom_bond_site_symmetry_2
_geom_bond_publ_flag
O1 C1 1.4306(14) . ?
O1 C8 1.4619(15) . ?
O2 C1 1.3915(13) . ?
O2 H2 0.877(19) . ?
O3 C2 1.4441(13) . ?
O3 C5 1.4541(15) . ?
C1 C2 1.4983(16) . ?
C1 H1 1.0000 . ?
C2 C3 1.5001(16) . ?
C2 C7 1.5582(15) . ?
C3 C4 1.3251(19) . ?
C3 H3 0.9500 . ?
C4 C5 1.513(2) . ?
C4 H4 0.9500 . ?
C5 C6 1.5536(17) . ?
C5 H5 1.0000 . ?
C6 C7 1.5438(16) . ?
C6 H6A 0.9900 . ?
C6 H6B 0.9900 . ?
C7 C8 1.5265(18) . ?
C7 H7 1.0000 . ?
C8 H8A 0.9900 . ?
C8 H8B 0.9900 . ?

loop_
_geom_hbond_atom_site_label_D
_geom_hbond_atom_site_label_H
_geom_hbond_atom_site_label_A
_geom_hbond_distance_DH
_geom_hbond_distance_HA
_geom_hbond_distance_DA
_geom_hbond_angle_DHA
_geom_hbond_site_symmetry_A
_geom_hbond_publ_flag
O2 H2 O1 0.877(19) 1.864(19) 2.7408(12) 178.7(18) 4_566 yes

loop_
_geom_torsion_atom_site_label_1
_geom_torsion_atom_site_label_2
_geom_torsion_atom_site_label_3
_geom_torsion_atom_site_label_4
_geom_torsion
_geom_torsion_site_symmetry_1
_geom_torsion_site_symmetry_2
_geom_torsion_site_symmetry_3
_geom_torsion_site_symmetry_4
_geom_torsion_publ_flag
C8 O1 C1 O2 -88.98(11) . . . . ?
C8 O1 C1 C2 26.42(11) . . . . ?
C5 O3 C2 C1 -171.45(9) . . . . ?
C5 O3 C2 C3 51.26(10) . . . . ?
C5 O3 C2 C7 -61.24(10) . . . . ?
O2 C1 C2 O3 -169.79(9) . . . . ?
O1 C1 C2 O3 71.49(10) . . . . ?
O2 C1 C2 C3 -44.75(14) . . . . ?
O1 C1 C2 C3 -163.46(10) . . . . ?
O2 C1 C2 C7 82.73(10) . . . . ?
O1 C1 C2 C7 -35.99(11) . . . . ?
O3 C2 C3 C4 -33.39(12) . . . . ?
C1 C2 C3 C4 -162.33(11) . . . . ?
C7 C2 C3 C4 72.17(12) . . . . ?
C2 C3 C4 C5 0.25(13) . . . . ?
C2 O3 C5 C4 -50.38(10) . . . . ?
C2 O3 C5 C6 61.23(10) . . . . ?
C3 C4 C5 O3 32.54(13) . . . . ?
C3 C4 C5 C6 -72.32(13) . . . . ?
O3 C5 C6 C7 -36.94(12) . . . . ?
C4 C5 C6 C7 68.57(12) . . . . ?
C5 C6 C7 C8 109.14(11) . . . . ?
C5 C6 C7 C2 -0.05(12) . . . . ?
O3 C2 C7 C8 -84.30(10) . . . . ?
C1 C2 C7 C8 31.59(11) . . . . ?
C3 C2 C7 C8 168.71(10) . . . . ?
O3 C2 C7 C6 37.33(11) . . . . ?
C1 C2 C7 C6 153.22(9) . . . . ?
C3 C2 C7 C6 -69.66(12) . . . . ?
C1 O1 C8 C7 -5.97(12) . . . . ?
C6 C7 C8 O1 -124.96(10) . . . . ?
C2 C7 C8 O1 -16.05(11) . . . . ?
